data_4021504
loop_
_publ_author_name
'Emma L. Cropper'
'Andrew J. P. White'
'Agnes Ford'
'King Kuok (Mimi) Hii'

_publ_section_title
;
 Ligand Effects in the Synthesis of N-Heterocycles by Intramolecular
 Heck Reactions
;
_journal_name_full 'Journal of Organic Chemistry'
_journal_page_first 1732
_journal_page_last 1735
_journal_paper_doi 10.1021/jo0522660
_journal_volume 71
_journal_year 2006
_chemical_formula_sum 'C18 H17 N O'
_chemical_formula_weight 263.33
_chemical_name_systematic
; 
 ? 
;
_space_group_IT_number 2
_symmetry_cell_setting triclinic
_symmetry_space_group_name_Hall '-P 1'
_symmetry_space_group_name_H-M 'P -1'
_atom_sites_solution_hydrogens geom
_atom_sites_solution_primary direct
_atom_sites_solution_secondary difmap
_audit_creation_method SHELXL-97
_cell_angle_alpha 97.508(7)
_cell_angle_beta 101.043(7)
_cell_angle_gamma 90.621(7)
_cell_formula_units_Z 2
_cell_length_a 8.4218(8)
_cell_length_b 9.0810(8)
_cell_length_c 9.1550(8)
_cell_measurement_temperature 173(2)
_cell_measurement_theta_max 32.4053
_cell_measurement_theta_min 4.5159
_cell_volume 680.84(11)
_computing_cell_refinement 'CrysAlis RED, Oxford Diffraction Ltd'
_computing_data_collection 'CrysAlis CCD, Oxford Diffraction Ltd'
_computing_data_reduction 'CrysAlis RED, Oxford Diffraction Ltd'
_computing_molecular_graphics 'Bruker SHELXTL'
_computing_publication_material 'Bruker SHELXTL'
_computing_structure_refinement 'SHELXL-97 (Sheldrick, 1997)'
_computing_structure_solution 'SHELXS-97 (Sheldrick, 1990)'
_diffrn_ambient_temperature 173(2)
_diffrn_detector_area_resol_mean 15.9863
_diffrn_measured_fraction_theta_full 0.861
_diffrn_measured_fraction_theta_max 0.861
_diffrn_measurement_device_type 'OD Xcalibur 3'
_diffrn_measurement_method \w
_diffrn_radiation_monochromator graphite
_diffrn_radiation_source 'Enhance (Mo) X-ray Source'
_diffrn_radiation_type MoK\a
_diffrn_radiation_wavelength 0.71073
_diffrn_reflns_av_R_equivalents 0.0127
_diffrn_reflns_av_sigmaI/netI 0.0095
_diffrn_reflns_limit_h_max 12
_diffrn_reflns_limit_h_min -12
_diffrn_reflns_limit_k_max 13
_diffrn_reflns_limit_k_min -5
_diffrn_reflns_limit_l_max 13
_diffrn_reflns_limit_l_min -13
_diffrn_reflns_number 6754
_diffrn_reflns_theta_full 32.48
_diffrn_reflns_theta_max 32.48
_diffrn_reflns_theta_min 4.53
_exptl_absorpt_coefficient_mu 0.079
_exptl_absorpt_correction_T_max 0.98086
_exptl_absorpt_correction_T_min 0.97455
_exptl_absorpt_correction_type 'numeric analytical'
_exptl_crystal_colour Colourless
_exptl_crystal_density_diffrn 1.284
_exptl_crystal_density_method 'not measured'
_exptl_crystal_description blocks
_exptl_crystal_F_000 280
_exptl_crystal_size_max 0.36
_exptl_crystal_size_mid 0.34
_exptl_crystal_size_min 0.29
_refine_diff_density_max 0.355
_refine_diff_density_min -0.191
_refine_diff_density_rms 0.040
_refine_ls_extinction_method none
_refine_ls_goodness_of_fit_ref 1.077
_refine_ls_hydrogen_treatment mixed
_refine_ls_matrix_type full
_refine_ls_number_parameters 181
_refine_ls_number_reflns 4242
_refine_ls_number_restraints 0
_refine_ls_restrained_S_all 1.077
_refine_ls_R_factor_all 0.0498
_refine_ls_R_factor_gt 0.0489
_refine_ls_shift/su_max 0.000
_refine_ls_shift/su_mean 0.000
_refine_ls_structure_factor_coef Fsqd
_refine_ls_weighting_details 'calc w=1/[\s^2^(Fo^2^)+(0.0609P)^2^+0.1822P] where P=(Fo^2^+2Fc^2^)/3'
_refine_ls_weighting_scheme calc
_refine_ls_wR_factor_gt 0.1264
_refine_ls_wR_factor_ref 0.1271
_reflns_number_gt 4152
_reflns_number_total 4242
_reflns_threshold_expression >2sigma(I)
_cod_data_source_file jo0522660si20051102_033244_1.cif
_cod_depositor_comments
;
The following automatic conversions were performed:
'_symmetry_cell_setting' value 'Triclinic' changed to 'triclinic'
according to '/home/saulius/struct/CIF-dictionaries/cif_core.dic'
dictionary named 'cif_core.dic' version 2.4.1 from 2010-06-29.

Automatic conversion script
Id: cif_fix_enum 1527 2010-12-29 10:47:43Z saulius 
;
_cod_database_code 4021504

loop_
_symmetry_equiv_pos_as_xyz
'x, y, z'
'-x, -y, -z'

loop_
_atom_site_label
_atom_site_type_symbol
_atom_site_fract_x
_atom_site_fract_y
_atom_site_fract_z
_atom_site_U_iso_or_equiv
_atom_site_adp_type
_atom_site_occupancy
_atom_site_symmetry_multiplicity
_atom_site_calc_flag
_atom_site_refinement_flags
N1 N 0.34520(9) 0.30931(8) 0.77928(9) 0.02193(15) Uani 1 1 d .
C2 C 0.36741(10) 0.45585(9) 0.74335(9) 0.02115(16) Uani 1 1 d .
C3 C 0.52126(11) 0.50014(10) 0.72498(11) 0.02749(19) Uani 1 1 d .
H3A H 0.6056 0.4312 0.7312 0.033 Uiso 1 1 calc R
C4 C 0.55219(13) 0.64357(11) 0.69772(12) 0.0306(2) Uani 1 1 d .
H4A H 0.6570 0.6722 0.6851 0.037 Uiso 1 1 calc R
C5 C 0.42986(13) 0.74498(10) 0.68890(11) 0.0291(2) Uani 1 1 d .
H5A H 0.4505 0.8432 0.6704 0.035 Uiso 1 1 calc R
C6 C 0.27704(12) 0.70173(10) 0.70735(10) 0.02623(18) Uani 1 1 d .
H6A H 0.1935 0.7714 0.7003 0.031 Uiso 1 1 calc R
C7 C 0.24245(11) 0.55783(9) 0.73612(9) 0.02216(16) Uani 1 1 d .
C8 C 0.07968(11) 0.52051(10) 0.76530(11) 0.02588(18) Uani 1 1 d .
C9 C -0.01425(12) 0.38464(11) 0.67570(13) 0.0314(2) Uani 1 1 d .
H9A H -0.1014 0.4173 0.5991 0.038 Uiso 1 1 calc R
H9B H -0.0663 0.3330 0.7440 0.038 Uiso 1 1 calc R
C10 C 0.08823(11) 0.27403(10) 0.59675(11) 0.02707(18) Uani 1 1 d .
H10A H 0.0175 0.1908 0.5374 0.032 Uiso 1 1 calc R
H10B H 0.1392 0.3240 0.5266 0.032 Uiso 1 1 calc R
C11 C 0.21826(11) 0.21374(9) 0.70893(10) 0.02315(17) Uani 1 1 d .
O11 O 0.21073(9) 0.08614(8) 0.73865(9) 0.03151(17) Uani 1 1 d .
C12 C 0.46757(11) 0.25333(9) 0.89374(9) 0.02316(17) Uani 1 1 d .
H12A H 0.4111 0.2017 0.9590 0.028 Uiso 1 1 calc R
H12B H 0.5298 0.3394 0.9573 0.028 Uiso 1 1 calc R
C13 C 0.58593(10) 0.14809(9) 0.83451(9) 0.02041(16) Uani 1 1 d .
C14 C 0.60723(11) 0.13139(9) 0.68595(10) 0.02366(17) Uani 1 1 d .
H14A H 0.5404 0.1828 0.6149 0.028 Uiso 1 1 calc R
C15 C 0.72588(12) 0.03977(10) 0.64067(11) 0.02801(19) Uani 1 1 d .
H15A H 0.7398 0.0294 0.5393 0.034 Uiso 1 1 calc R
C16 C 0.82379(11) -0.03640(11) 0.74382(12) 0.0300(2) Uani 1 1 d .
H16A H 0.9070 -0.0961 0.7140 0.036 Uiso 1 1 calc R
C17 C 0.79930(11) -0.02467(10) 0.89097(12) 0.02842(19) Uani 1 1 d .
H17A H 0.8633 -0.0795 0.9607 0.034 Uiso 1 1 calc R
C18 C 0.68141(11) 0.06705(10) 0.93621(10) 0.02409(17) Uani 1 1 d .
H18A H 0.6656 0.0747 1.0369 0.029 Uiso 1 1 calc R
C19 C 0.01683(14) 0.60944(13) 0.86626(14) 0.0379(2) Uani 1 1 d .
H19A H 0.0760 0.6962 0.9192 0.045 Uiso 1 1 calc R
H19B H -0.0869 0.5859 0.8851 0.045 Uiso 1 1 calc R

loop_
_atom_site_aniso_label
_atom_site_aniso_U_11
_atom_site_aniso_U_22
_atom_site_aniso_U_33
_atom_site_aniso_U_23
_atom_site_aniso_U_13
_atom_site_aniso_U_12
N1 0.0227(3) 0.0173(3) 0.0256(3) 0.0044(2) 0.0031(3) 0.0015(2)
C2 0.0243(4) 0.0166(3) 0.0221(4) 0.0019(3) 0.0040(3) 0.0003(3)
C3 0.0265(4) 0.0211(4) 0.0355(5) 0.0010(3) 0.0096(3) -0.0011(3)
C4 0.0344(5) 0.0244(4) 0.0340(5) 0.0011(3) 0.0115(4) -0.0067(3)
C5 0.0415(5) 0.0197(4) 0.0253(4) 0.0033(3) 0.0046(4) -0.0051(3)
C6 0.0337(4) 0.0188(4) 0.0241(4) 0.0036(3) -0.0002(3) 0.0012(3)
C7 0.0254(4) 0.0185(3) 0.0214(3) 0.0026(3) 0.0017(3) 0.0018(3)
C8 0.0234(4) 0.0232(4) 0.0304(4) 0.0052(3) 0.0024(3) 0.0040(3)
C9 0.0235(4) 0.0276(4) 0.0408(5) 0.0009(4) 0.0026(4) 0.0007(3)
C10 0.0273(4) 0.0234(4) 0.0279(4) 0.0009(3) 0.0006(3) -0.0012(3)
C11 0.0247(4) 0.0192(3) 0.0257(4) 0.0019(3) 0.0062(3) 0.0000(3)
O11 0.0341(4) 0.0205(3) 0.0404(4) 0.0075(3) 0.0064(3) -0.0027(2)
C12 0.0265(4) 0.0215(4) 0.0212(4) 0.0029(3) 0.0039(3) 0.0048(3)
C13 0.0214(3) 0.0168(3) 0.0223(4) 0.0013(3) 0.0031(3) -0.0002(3)
C14 0.0272(4) 0.0204(4) 0.0236(4) 0.0030(3) 0.0057(3) 0.0006(3)
C15 0.0302(4) 0.0249(4) 0.0303(4) 0.0001(3) 0.0119(3) -0.0010(3)
C16 0.0236(4) 0.0255(4) 0.0411(5) 0.0004(4) 0.0096(4) 0.0023(3)
C17 0.0238(4) 0.0246(4) 0.0347(5) 0.0035(3) 0.0004(3) 0.0035(3)
C18 0.0250(4) 0.0220(4) 0.0236(4) 0.0024(3) 0.0010(3) 0.0014(3)
C19 0.0336(5) 0.0343(5) 0.0460(6) -0.0013(4) 0.0128(4) 0.0053(4)

loop_
_atom_type_symbol
_atom_type_description
_atom_type_scat_dispersion_real
_atom_type_scat_dispersion_imag
_atom_type_scat_source
C C 0.0033 0.0016 'International Tables Vol C Tables 4.2.6.8 and 6.1.1.4'
H H 0.0000 0.0000 'International Tables Vol C Tables 4.2.6.8 and 6.1.1.4'
N N 0.0061 0.0033 'International Tables Vol C Tables 4.2.6.8 and 6.1.1.4'
O O 0.0106 0.0060 'International Tables Vol C Tables 4.2.6.8 and 6.1.1.4'

loop_
_geom_angle_atom_site_label_1
_geom_angle_atom_site_label_2
_geom_angle_atom_site_label_3
_geom_angle
C11 N1 C2 123.94(7)
C11 N1 C12 116.99(7)
C2 N1 C12 119.02(7)
C3 C2 C7 119.91(8)
C3 C2 N1 118.25(8)
C7 C2 N1 121.70(8)
C4 C3 C2 120.82(9)
C5 C4 C3 119.95(9)
C4 C5 C6 119.47(8)
C5 C6 C7 121.87(9)
C6 C7 C2 117.96(8)
C6 C7 C8 119.60(8)
C2 C7 C8 122.37(8)
C19 C8 C7 119.84(9)
C19 C8 C9 121.07(9)
C7 C8 C9 119.05(8)
C8 C9 C10 114.34(8)
C11 C10 C9 111.15(8)
O11 C11 N1 120.92(8)
O11 C11 C10 122.18(8)
N1 C11 C10 116.89(7)
N1 C12 C13 115.66(7)
C14 C13 C18 118.86(8)
C14 C13 C12 123.40(7)
C18 C13 C12 117.71(7)
C13 C14 C15 120.59(8)
C16 C15 C14 120.06(9)
C15 C16 C17 119.69(8)
C18 C17 C16 120.21(9)
C17 C18 C13 120.51(8)

loop_
_geom_bond_atom_site_label_1
_geom_bond_atom_site_label_2
_geom_bond_distance
N1 C11 1.3715(11)
N1 C2 1.4306(10)
N1 C12 1.4682(11)
C2 C3 1.3996(12)
C2 C7 1.4071(12)
C3 C4 1.3889(13)
C4 C5 1.3871(15)
C5 C6 1.3889(14)
C6 C7 1.4046(12)
C7 C8 1.4897(13)
C8 C19 1.3372(14)
C8 C9 1.5122(14)
C9 C10 1.5311(14)
C10 C11 1.5108(13)
C11 O11 1.2281(11)
C12 C13 1.5144(12)
C13 C14 1.3947(12)
C13 C18 1.4001(11)
C14 C15 1.3961(12)
C15 C16 1.3910(14)
C16 C17 1.3922(15)
C17 C18 1.3916(13)

loop_
_cod_related_entry_id
_cod_related_entry_database
_cod_related_entry_code
1 ChemSpider 9855254
